data_7103066
loop_
_publ_author_name
'Liddle, Stephen T'
'McMaster, Jonathan'
'Green, Jennifer C'
'Arnold, Polly L'

_publ_section_title
;
 Synthesis and structural characterisation of an
 yttrium-alkyl-alkylidene.
;
_journal_issue 15
_journal_name_full 'Chemical communications (Cambridge, England)'
_journal_page_first 1747
_journal_page_last 1749
_journal_paper_doi 10.1039/b719633d
_journal_year 2008
_chemical_formula_moiety 'C39 H57 N2 O P2 Si3 Y'
_chemical_formula_sum 'C39 H57 N2 O P2 Si3 Y'
_chemical_formula_weight 804.99
_chemical_name_systematic
;
?
;
_space_group_IT_number 18
_symmetry_cell_setting orthorhombic
_symmetry_space_group_name_Hall 'P 2 2ab'
_symmetry_space_group_name_H-M 'P 21 21 2'
_atom_sites_solution_hydrogens 'geom, Me from difmap'
_atom_sites_solution_primary direct
_atom_sites_solution_secondary difmap
_audit_creation_method 'enCIFer editing of SHELXL97 CIF output'
_cell_angle_alpha 90.00
_cell_angle_beta 90.00
_cell_angle_gamma 90.00
_cell_formula_units_Z 4
_cell_length_a 18.7425(11)
_cell_length_b 22.3897(13)
_cell_length_c 10.4415(6)
_cell_measurement_reflns_used 10806
_cell_measurement_temperature 150(2)
_cell_measurement_theta_max 23.79
_cell_measurement_theta_min 2.23
_cell_volume 4381.7(4)
_computing_cell_refinement 'Bruker SAINT version 6.36a (Bruker, 2000)'
_computing_data_collection 'Bruker SMART version 5.625 (Bruker, 2001)'
_computing_data_reduction 'Bruker SAINT; Bruker SHELXTL (Bruker, 2001)'
_computing_molecular_graphics 'Bruker SHELXTL'
_computing_publication_material 'enCIFer(Allen et al.,2004);PLATON(Spek,2003)'
_computing_structure_refinement 'SHELXL-97 (Sheldrick, 1997)'
_computing_structure_solution 'Bruker SHELXTL'
_diffrn_ambient_temperature 150(2)
_diffrn_measured_fraction_theta_full 0.997
_diffrn_measured_fraction_theta_max 0.997
_diffrn_measurement_device_type 'Bruker SMART 1000 CCD diffractometer'
_diffrn_measurement_method '\w rotation with narrow frames'
_diffrn_radiation_monochromator graphite
_diffrn_radiation_source 'normal-focus sealed tube'
_diffrn_radiation_type MoK\a
_diffrn_radiation_wavelength 0.71073
_diffrn_reflns_av_R_equivalents 0.0557
_diffrn_reflns_av_sigmaI/netI 0.0553
_diffrn_reflns_limit_h_max 22
_diffrn_reflns_limit_h_min -22
_diffrn_reflns_limit_k_max 26
_diffrn_reflns_limit_k_min -26
_diffrn_reflns_limit_l_max 12
_diffrn_reflns_limit_l_min -12
_diffrn_reflns_number 42305
_diffrn_reflns_theta_full 25.00
_diffrn_reflns_theta_max 25.00
_diffrn_reflns_theta_min 1.82
_diffrn_standards_decay_% 0
_diffrn_standards_number 0
_exptl_absorpt_coefficient_mu 1.516
_exptl_absorpt_correction_T_max 0.75
_exptl_absorpt_correction_T_min 0.51
_exptl_absorpt_correction_type multi-scan
_exptl_absorpt_process_details '(SADABS; Bruker, 2001)'
_exptl_crystal_colour colourless
_exptl_crystal_density_diffrn 1.220
_exptl_crystal_density_method 'not measured'
_exptl_crystal_description block
_exptl_crystal_F_000 1696
_exptl_crystal_size_max 0.48
_exptl_crystal_size_mid 0.38
_exptl_crystal_size_min 0.19
_refine_diff_density_max 0.602
_refine_diff_density_min -0.447
_refine_diff_density_rms 0.061
_refine_ls_abs_structure_details 'Flack H D (1983), Acta Cryst. A39, 876-881'
_refine_ls_abs_structure_Flack -0.013(4)
_refine_ls_extinction_method none
_refine_ls_goodness_of_fit_ref 0.988
_refine_ls_hydrogen_treatment constr
_refine_ls_matrix_type full
_refine_ls_number_parameters 452
_refine_ls_number_reflns 7712
_refine_ls_number_restraints 84
_refine_ls_restrained_S_all 1.009
_refine_ls_R_factor_all 0.0469
_refine_ls_R_factor_gt 0.0337
_refine_ls_shift/su_max 0.001
_refine_ls_shift/su_mean 0.000
_refine_ls_structure_factor_coef Fsqd
_refine_ls_weighting_details 'calc w=1/[\s^2^(Fo^2^)+(0.0408P)^2^+0.0000P] where P=(Fo^2^+2Fc^2^)/3'
_refine_ls_weighting_scheme calc
_refine_ls_wR_factor_gt 0.0751
_refine_ls_wR_factor_ref 0.0788
_reflns_number_gt 6464
_reflns_number_total 7712
_reflns_threshold_expression I>2\s(I)
_cod_data_source_file b719633d.txt
_cod_data_source_block ynpcpn
_cod_depositor_comments
;
The following automatic conversions were performed:
'_symmetry_cell_setting' value 'Orthorhombic' changed to 'orthorhombic'
according to '/home/saulius/struct/CIF-dictionaries/cif_core.dic'
dictionary named 'cif_core.dic' version 2.4.1 from 2010-06-29.

Automatic conversion script
Id: cif_fix_enum 1527 2010-12-29 10:47:43Z saulius 
;
_cod_original_sg_symbol_H-M P2(1)2(1)2
_cod_database_code 7103066

loop_
_symmetry_equiv_pos_as_xyz
'x, y, z'
'-x, -y, z'
'-x+1/2, y+1/2, -z'
'x+1/2, -y+1/2, -z'

loop_
_atom_site_label
_atom_site_type_symbol
_atom_site_fract_x
_atom_site_fract_y
_atom_site_fract_z
_atom_site_U_iso_or_equiv
_atom_site_adp_type
_atom_site_occupancy
_atom_site_symmetry_multiplicity
_atom_site_calc_flag
_atom_site_refinement_flags
_atom_site_disorder_assembly
_atom_site_disorder_group
Y1 Y 0.659981(17) 0.261080(14) 0.35284(3) 0.02392(9) Uani 1 1 d . . .
C1 C 0.70590(15) 0.23677(14) 0.1441(3) 0.0228(7) Uani 1 1 d . A .
P1 P 0.77063(4) 0.28744(4) 0.16278(9) 0.0236(2) Uani 1 1 d . . .
C2 C 0.76702(19) 0.34339(14) 0.0356(3) 0.0252(8) Uani 1 1 d . A .
C3 C 0.7001(2) 0.35998(16) -0.0074(4) 0.0349(9) Uani 1 1 d . . .
H3 H 0.6592 0.3397 0.0241 0.042 Uiso 1 1 calc R A .
C4 C 0.6916(2) 0.40582(16) -0.0960(4) 0.0408(10) Uani 1 1 d . A .
H4 H 0.6454 0.4170 -0.1243 0.049 Uiso 1 1 calc R . .
C5 C 0.7509(2) 0.43465(15) -0.1422(4) 0.0391(9) Uani 1 1 d . . .
H5 H 0.7455 0.4662 -0.2021 0.047 Uiso 1 1 calc R A .
C6 C 0.8180(2) 0.41826(16) -0.1025(4) 0.0393(10) Uani 1 1 d . A .
H6 H 0.8588 0.4377 -0.1369 0.047 Uiso 1 1 calc R . .
C7 C 0.8261(2) 0.37350(15) -0.0124(3) 0.0313(9) Uani 1 1 d . . .
H7 H 0.8725 0.3632 0.0170 0.038 Uiso 1 1 calc R A .
C8 C 0.86060(16) 0.25651(14) 0.1539(3) 0.0272(7) Uani 1 1 d . A .
C9 C 0.89145(19) 0.24183(17) 0.0360(3) 0.0327(9) Uani 1 1 d . . .
H9 H 0.8674 0.2517 -0.0412 0.039 Uiso 1 1 calc R A .
C10 C 0.9567(2) 0.21305(17) 0.0312(4) 0.0396(10) Uani 1 1 d . A .
H10 H 0.9775 0.2041 -0.0495 0.048 Uiso 1 1 calc R . .
C11 C 0.9918(2) 0.19732(16) 0.1416(4) 0.0427(10) Uani 1 1 d . . .
H11 H 1.0364 0.1773 0.1375 0.051 Uiso 1 1 calc R A .
C12 C 0.9612(2) 0.21103(19) 0.2595(4) 0.0432(11) Uani 1 1 d . A .
H12 H 0.9845 0.1997 0.3366 0.052 Uiso 1 1 calc R . .
C13 C 0.89706(19) 0.24108(18) 0.2640(3) 0.0351(9) Uani 1 1 d . . .
H13 H 0.8774 0.2514 0.3449 0.042 Uiso 1 1 calc R A .
P2 P 0.69232(5) 0.16470(4) 0.17361(8) 0.0222(2) Uani 1 1 d . . .
C14 C 0.77092(19) 0.11752(14) 0.1803(3) 0.0305(9) Uani 1 1 d . A .
C15 C 0.8108(2) 0.10585(17) 0.0695(4) 0.0406(10) Uani 1 1 d . . .
H15 H 0.7961 0.1220 -0.0104 0.049 Uiso 1 1 calc R A .
C16 C 0.8719(2) 0.07073(18) 0.0765(6) 0.0567(13) Uani 1 1 d . A .
H16 H 0.8982 0.0626 0.0006 0.068 Uiso 1 1 calc R . .
C17 C 0.8945(2) 0.0481(2) 0.1892(7) 0.0669(16) Uani 1 1 d . . .
H17 H 0.9365 0.0244 0.1924 0.080 Uiso 1 1 calc R A .
C18 C 0.8563(3) 0.05927(19) 0.3000(5) 0.0647(15) Uani 1 1 d . A .
H18 H 0.8720 0.0433 0.3795 0.078 Uiso 1 1 calc R . .
C19 C 0.7956(2) 0.09358(17) 0.2946(4) 0.0443(11) Uani 1 1 d . . .
H19 H 0.7699 0.1012 0.3713 0.053 Uiso 1 1 calc R A .
C20 C 0.63876(17) 0.13013(15) 0.0488(3) 0.0231(8) Uani 1 1 d . A .
C21 C 0.6431(2) 0.07025(15) 0.0188(4) 0.0359(9) Uani 1 1 d . . .
H21 H 0.6778 0.0460 0.0599 0.043 Uiso 1 1 calc R A .
C22 C 0.5974(2) 0.04490(18) -0.0705(4) 0.0482(12) Uani 1 1 d . A .
H22 H 0.6011 0.0036 -0.0902 0.058 Uiso 1 1 calc R . .
C23 C 0.5471(2) 0.07928(17) -0.1305(4) 0.0402(10) Uani 1 1 d . . .
H23 H 0.5160 0.0618 -0.1918 0.048 Uiso 1 1 calc R A .
C24 C 0.5414(2) 0.13875(17) -0.1021(3) 0.0357(9) Uani 1 1 d . A .
H24 H 0.5063 0.1626 -0.1432 0.043 Uiso 1 1 calc R . .
C25 C 0.58691(19) 0.16381(16) -0.0136(3) 0.0294(8) Uani 1 1 d . . .
H25 H 0.5828 0.2052 0.0054 0.035 Uiso 1 1 calc R A .
N1 N 0.75757(15) 0.32104(12) 0.2990(3) 0.0279(7) Uani 1 1 d . A .
Si1 Si 0.78917(5) 0.38811(5) 0.35778(12) 0.0383(3) Uani 1 1 d . . .
C26 C 0.8858(2) 0.3984(2) 0.3311(5) 0.0560(12) Uani 1 1 d . A .
H26A H 0.9119 0.3646 0.3679 0.084 Uiso 1 1 calc R . .
H26B H 0.9014 0.4355 0.3723 0.084 Uiso 1 1 calc R . .
H26C H 0.8953 0.4007 0.2389 0.084 Uiso 1 1 calc R . .
C27 C 0.7723(3) 0.3894(2) 0.5326(4) 0.0859(19) Uani 1 1 d . A .
H27A H 0.7222 0.3797 0.5491 0.129 Uiso 1 1 calc R . .
H27B H 0.7829 0.4292 0.5664 0.129 Uiso 1 1 calc R . .
H27C H 0.8029 0.3599 0.5749 0.129 Uiso 1 1 calc R . .
C28 C 0.7451(3) 0.4548(2) 0.2852(5) 0.0668(15) Uani 1 1 d . A .
H28A H 0.7502 0.4532 0.1918 0.100 Uiso 1 1 calc R . .
H28B H 0.7677 0.4912 0.3179 0.100 Uiso 1 1 calc R . .
H28C H 0.6944 0.4548 0.3077 0.100 Uiso 1 1 calc R . .
N2 N 0.64976(15) 0.16025(11) 0.3093(2) 0.0265(7) Uani 1 1 d . A .
Si2 Si 0.58707(6) 0.11178(4) 0.36894(10) 0.0344(3) Uani 1 1 d . . .
C29 C 0.5019(3) 0.1158(3) 0.2820(5) 0.0788(18) Uani 1 1 d . A .
H29A H 0.4843 0.1570 0.2831 0.118 Uiso 1 1 calc R . .
H29B H 0.4670 0.0896 0.3234 0.118 Uiso 1 1 calc R . .
H29C H 0.5091 0.1030 0.1932 0.118 Uiso 1 1 calc R . .
C30 C 0.5695(3) 0.1354(2) 0.5376(4) 0.0692(15) Uani 1 1 d . A .
H30A H 0.6143 0.1350 0.5861 0.104 Uiso 1 1 calc R . .
H30B H 0.5355 0.1078 0.5772 0.104 Uiso 1 1 calc R . .
H30C H 0.5495 0.1759 0.5380 0.104 Uiso 1 1 calc R . .
C31 C 0.6184(3) 0.03315(18) 0.3741(5) 0.0734(16) Uani 1 1 d . A .
H31A H 0.6285 0.0194 0.2868 0.110 Uiso 1 1 calc R . .
H31B H 0.5813 0.0079 0.4122 0.110 Uiso 1 1 calc R . .
H31C H 0.6619 0.0306 0.4258 0.110 Uiso 1 1 calc R . .
C32 C 0.54094(19) 0.30148(16) 0.3557(4) 0.0389(9) Uani 1 1 d . A .
H32A H 0.5163 0.2830 0.2818 0.047 Uiso 1 1 calc R . .
H32B H 0.5182 0.2846 0.4332 0.047 Uiso 1 1 calc R . .
Si3 Si 0.51499(6) 0.37984(5) 0.35280(14) 0.0444(3) Uani 1 1 d . . .
C33 C 0.4164(2) 0.3937(2) 0.3527(6) 0.0693(14) Uani 1 1 d . A .
H33A H 0.3953 0.3764 0.2753 0.104 Uiso 1 1 calc R . .
H33B H 0.4074 0.4368 0.3543 0.104 Uiso 1 1 calc R . .
H33C H 0.3950 0.3752 0.4285 0.104 Uiso 1 1 calc R . .
C34 C 0.5491(3) 0.4161(2) 0.2027(5) 0.0617(14) Uani 1 1 d . A .
H34A H 0.6009 0.4105 0.1968 0.093 Uiso 1 1 calc R . .
H34B H 0.5382 0.4589 0.2049 0.093 Uiso 1 1 calc R . .
H34C H 0.5260 0.3979 0.1281 0.093 Uiso 1 1 calc R . .
C35 C 0.5523(3) 0.4188(2) 0.4966(5) 0.0699(16) Uani 1 1 d . A .
H35A H 0.5292 0.4035 0.5741 0.105 Uiso 1 1 calc R . .
H35B H 0.5435 0.4618 0.4893 0.105 Uiso 1 1 calc R . .
H35C H 0.6038 0.4116 0.5016 0.105 Uiso 1 1 calc R . .
O1 O 0.69742(13) 0.24707(13) 0.5642(2) 0.0440(7) Uani 0.483(4) 1 d PU A 1
C36 C 0.6645(2) 0.26220(19) 0.6865(3) 0.0450(9) Uani 0.483(4) 1 d PU A 1
H36A H 0.6171 0.2430 0.6945 0.054 Uiso 0.483(4) 1 calc PR A 1
H36B H 0.6585 0.3060 0.6946 0.054 Uiso 0.483(4) 1 calc PR A 1
C37 C 0.7136(3) 0.2395(3) 0.7845(4) 0.0756(13) Uani 0.483(4) 1 d PDU A 1
H37A H 0.6976 0.1999 0.8152 0.091 Uiso 0.483(4) 1 calc PR A 1
H37B H 0.7151 0.2672 0.8585 0.091 Uiso 0.483(4) 1 calc PR A 1
C38 C 0.7860(3) 0.2347(6) 0.7251(5) 0.075(3) Uani 0.483(4) 1 d PDU A 1
H38A H 0.8159 0.2038 0.7670 0.090 Uiso 0.483(4) 1 calc PR A 1
H38B H 0.8116 0.2733 0.7243 0.090 Uiso 0.483(4) 1 calc PR A 1
C39 C 0.7621(3) 0.2161(3) 0.5934(4) 0.0878(16) Uani 0.483(4) 1 d PDU A 1
H39A H 0.7993 0.2262 0.5296 0.105 Uiso 0.483(4) 1 calc PR A 1
H39B H 0.7540 0.1724 0.5909 0.105 Uiso 0.483(4) 1 calc PR A 1
O1A O 0.69742(13) 0.24707(13) 0.5642(2) 0.0440(7) Uani 0.517(4) 1 d PU A 2
C36A C 0.6645(2) 0.26220(19) 0.6865(3) 0.0450(9) Uani 0.517(4) 1 d PU A 2
H36C H 0.6171 0.2430 0.6945 0.054 Uiso 0.517(4) 1 calc PR A 2
H36D H 0.6585 0.3060 0.6946 0.054 Uiso 0.517(4) 1 calc PR A 2
C37A C 0.7136(3) 0.2395(3) 0.7845(4) 0.0756(13) Uani 0.517(4) 1 d PDU A 2
H37C H 0.6868 0.2256 0.8605 0.091 Uiso 0.517(4) 1 calc PR A 2
H37D H 0.7471 0.2713 0.8117 0.091 Uiso 0.517(4) 1 calc PR A 2
C38A C 0.7533(6) 0.1889(3) 0.7245(6) 0.078(3) Uani 0.517(4) 1 d PDU A 2
H38C H 0.7247 0.1518 0.7223 0.094 Uiso 0.517(4) 1 calc PR A 2
H38D H 0.7996 0.1813 0.7669 0.094 Uiso 0.517(4) 1 calc PR A 2
C39A C 0.7621(3) 0.2161(3) 0.5934(4) 0.0878(16) Uani 0.517(4) 1 d PDU A 2
H39C H 0.8030 0.2442 0.5929 0.105 Uiso 0.517(4) 1 calc PR A 2
H39D H 0.7712 0.1845 0.5291 0.105 Uiso 0.517(4) 1 calc PR A 2

loop_
_atom_site_aniso_label
_atom_site_aniso_U_11
_atom_site_aniso_U_22
_atom_site_aniso_U_33
_atom_site_aniso_U_23
_atom_site_aniso_U_13
_atom_site_aniso_U_12
Y1 0.02696(17) 0.02634(16) 0.01846(15) -0.00109(14) 0.00236(15) -0.00119(15)
C1 0.0238(17) 0.0270(16) 0.0177(15) -0.0036(16) 0.0002(15) 0.0024(14)
P1 0.0247(5) 0.0273(4) 0.0188(5) -0.0008(4) 0.0007(4) -0.0031(4)
C2 0.031(2) 0.0193(18) 0.0251(18) -0.0064(15) 0.0011(16) -0.0058(16)
C3 0.034(2) 0.030(2) 0.041(2) 0.0012(18) 0.0012(18) -0.0062(18)
C4 0.047(3) 0.031(2) 0.044(2) 0.0069(18) -0.007(2) 0.000(2)
C5 0.064(3) 0.0233(19) 0.030(2) 0.0050(18) -0.004(2) 0.0035(18)
C6 0.054(3) 0.027(2) 0.036(2) 0.0006(17) 0.0140(19) -0.0078(19)
C7 0.037(2) 0.031(2) 0.0260(19) -0.0030(15) 0.0024(17) -0.0042(17)
C8 0.0288(18) 0.0273(18) 0.0255(17) -0.0001(17) 0.0006(16) -0.0073(14)
C9 0.035(2) 0.033(2) 0.030(2) -0.0029(18) 0.0002(16) -0.0037(19)
C10 0.037(2) 0.037(2) 0.044(3) -0.0104(19) 0.011(2) -0.005(2)
C11 0.030(2) 0.035(2) 0.063(3) 0.000(2) 0.004(2) -0.0004(17)
C12 0.036(3) 0.052(3) 0.041(3) 0.007(2) -0.007(2) 0.004(2)
C13 0.031(2) 0.044(2) 0.031(2) 0.0031(18) 0.0013(16) 0.002(2)
P2 0.0245(5) 0.0229(4) 0.0192(5) 0.0008(4) -0.0022(4) 0.0014(4)
C14 0.028(2) 0.0234(18) 0.040(2) -0.0013(16) -0.0071(17) -0.0007(16)
C15 0.035(2) 0.035(2) 0.052(3) 0.0029(19) 0.011(2) 0.0044(19)
C16 0.035(3) 0.038(3) 0.097(4) -0.002(3) 0.019(3) 0.005(2)
C17 0.032(3) 0.034(3) 0.135(6) -0.006(3) -0.015(3) 0.010(2)
C18 0.062(4) 0.045(3) 0.088(4) -0.004(3) -0.044(3) 0.016(2)
C19 0.049(3) 0.037(2) 0.047(3) -0.0041(19) -0.022(2) 0.010(2)
C20 0.0231(19) 0.0252(19) 0.0209(17) 0.0038(14) 0.0005(14) -0.0033(15)
C21 0.038(2) 0.031(2) 0.038(2) 0.0017(17) -0.0154(18) -0.0001(17)
C22 0.055(3) 0.025(2) 0.064(3) -0.010(2) -0.023(2) 0.001(2)
C23 0.039(2) 0.042(2) 0.040(2) -0.003(2) -0.017(2) -0.0046(18)
C24 0.031(2) 0.039(2) 0.038(2) 0.0035(18) -0.0169(17) -0.0012(18)
C25 0.034(2) 0.0247(19) 0.029(2) -0.0010(16) -0.0050(17) -0.0022(16)
N1 0.0272(17) 0.0320(17) 0.0243(16) -0.0055(13) 0.0036(13) -0.0063(13)
Si1 0.0348(6) 0.0448(6) 0.0354(6) -0.0172(6) 0.0091(6) -0.0148(5)
C26 0.048(3) 0.058(3) 0.062(3) -0.018(3) 0.005(2) -0.019(2)
C27 0.121(5) 0.090(4) 0.047(3) -0.032(3) 0.030(3) -0.057(4)
C28 0.060(3) 0.043(3) 0.097(4) -0.024(3) -0.002(3) -0.007(2)
N2 0.0320(18) 0.0242(15) 0.0232(15) 0.0034(11) 0.0040(13) 0.0006(13)
Si2 0.0432(6) 0.0311(6) 0.0288(6) 0.0042(5) 0.0066(5) -0.0066(5)
C29 0.056(3) 0.103(5) 0.077(4) 0.034(3) -0.014(3) -0.036(3)
C30 0.078(4) 0.080(4) 0.049(3) -0.007(3) 0.036(3) -0.033(3)
C31 0.100(4) 0.036(3) 0.084(4) 0.010(3) 0.029(3) -0.006(3)
C32 0.035(2) 0.042(2) 0.040(2) 0.001(2) 0.005(2) 0.0027(17)
Si3 0.0348(6) 0.0360(6) 0.0622(8) -0.0079(7) 0.0032(7) 0.0034(5)
C33 0.039(3) 0.056(3) 0.113(4) -0.007(3) 0.003(3) 0.007(2)
C34 0.060(3) 0.049(3) 0.076(4) 0.009(3) 0.001(3) 0.000(3)
C35 0.065(4) 0.055(3) 0.090(4) -0.026(3) 0.005(3) -0.001(3)
O1 0.0475(15) 0.0676(19) 0.0168(12) -0.0017(12) 0.0018(11) 0.0207(14)
C36 0.057(2) 0.058(2) 0.0203(16) -0.0073(16) 0.0106(16) -0.001(2)
C37 0.087(3) 0.113(4) 0.028(2) 0.003(2) -0.002(2) 0.006(3)
C38 0.084(5) 0.113(6) 0.027(4) -0.028(5) -0.026(4) 0.040(5)
C39 0.087(3) 0.142(4) 0.034(2) -0.013(3) -0.014(2) 0.061(3)
O1A 0.0475(15) 0.0676(19) 0.0168(12) -0.0017(12) 0.0018(11) 0.0207(14)
C36A 0.057(2) 0.058(2) 0.0203(16) -0.0073(16) 0.0106(16) -0.001(2)
C37A 0.087(3) 0.113(4) 0.028(2) 0.003(2) -0.002(2) 0.006(3)
C38A 0.085(6) 0.103(6) 0.046(4) 0.010(4) -0.024(4) 0.028(5)
C39A 0.087(3) 0.142(4) 0.034(2) -0.013(3) -0.014(2) 0.061(3)

loop_
_atom_type_symbol
_atom_type_description
_atom_type_scat_dispersion_real
_atom_type_scat_dispersion_imag
_atom_type_scat_source
C C 0.0033 0.0016 'International Tables Vol C Tables 4.2.6.8 and 6.1.1.4'
H H 0.0000 0.0000 'International Tables Vol C Tables 4.2.6.8 and 6.1.1.4'
N N 0.0061 0.0033 'International Tables Vol C Tables 4.2.6.8 and 6.1.1.4'
O O 0.0106 0.0060 'International Tables Vol C Tables 4.2.6.8 and 6.1.1.4'
Si Si 0.0817 0.0704 'International Tables Vol C Tables 4.2.6.8 and 6.1.1.4'
P P 0.1023 0.0942 'International Tables Vol C Tables 4.2.6.8 and 6.1.1.4'
Y Y -2.7962 3.5667 'International Tables Vol C Tables 4.2.6.8 and 6.1.1.4'

loop_
_geom_angle_atom_site_label_1
_geom_angle_atom_site_label_2
_geom_angle_atom_site_label_3
_geom_angle
_geom_angle_site_symmetry_1
_geom_angle_site_symmetry_3
_geom_angle_publ_flag
N2 Y1 O1 94.55(10) . . ?
N2 Y1 N1 125.36(10) . . ?
O1 Y1 N1 93.98(10) . . ?
N2 Y1 C1 68.31(10) . . ?
O1 Y1 C1 135.87(9) . . ?
N1 Y1 C1 68.41(10) . . ?
N2 Y1 C32 107.01(11) . . ?
O1 Y1 C32 108.49(12) . . ?
N1 Y1 C32 120.82(11) . . ?
C1 Y1 C32 115.32(13) . . ?
P2 C1 P1 138.4(2) . . ?
P2 C1 Y1 89.83(14) . . ?
P1 C1 Y1 90.03(14) . . ?
N1 P1 C1 107.84(15) . . ?
N1 P1 C8 111.01(16) . . ?
C1 P1 C8 114.01(15) . . ?
N1 P1 C2 108.22(15) . . ?
C1 P1 C2 110.71(16) . . ?
C8 P1 C2 104.93(16) . . ?
C3 C2 C7 118.4(3) . . ?
C3 C2 P1 117.0(3) . . ?
C7 C2 P1 124.4(3) . . ?
C2 C3 C4 121.1(4) . . ?
C5 C4 C3 119.3(4) . . ?
C4 C5 C6 120.6(3) . . ?
C5 C6 C7 120.0(4) . . ?
C6 C7 C2 120.6(4) . . ?
C13 C8 C9 118.0(3) . . ?
C13 C8 P1 120.7(3) . . ?
C9 C8 P1 121.0(3) . . ?
C10 C9 C8 120.4(3) . . ?
C11 C10 C9 120.8(4) . . ?
C10 C11 C12 119.3(3) . . ?
C13 C12 C11 119.8(4) . . ?
C12 C13 C8 121.7(4) . . ?
N2 P2 C1 107.18(15) . . ?
N2 P2 C14 109.18(16) . . ?
C1 P2 C14 116.62(15) . . ?
N2 P2 C20 109.10(15) . . ?
C1 P2 C20 111.40(15) . . ?
C14 P2 C20 103.19(15) . . ?
C19 C14 C15 117.4(4) . . ?
C19 C14 P2 121.9(3) . . ?
C15 C14 P2 120.7(3) . . ?
C16 C15 C14 120.1(4) . . ?
C17 C16 C15 121.1(5) . . ?
C16 C17 C18 119.9(4) . . ?
C19 C18 C17 119.7(5) . . ?
C18 C19 C14 121.8(4) . . ?
C21 C20 C25 117.5(3) . . ?
C21 C20 P2 122.9(3) . . ?
C25 C20 P2 119.4(3) . . ?
C20 C21 C22 120.9(3) . . ?
C23 C22 C21 120.2(4) . . ?
C24 C23 C22 120.1(4) . . ?
C23 C24 C25 119.6(4) . . ?
C24 C25 C20 121.7(3) . . ?
P1 N1 Si1 131.38(18) . . ?
P1 N1 Y1 93.58(12) . . ?
Si1 N1 Y1 133.02(15) . . ?
N1 Si1 C26 113.05(18) . . ?
N1 Si1 C27 107.76(19) . . ?
C26 Si1 C27 108.3(2) . . ?
N1 Si1 C28 113.53(18) . . ?
C26 Si1 C28 105.8(2) . . ?
C27 Si1 C28 108.2(3) . . ?
P2 N2 Si2 133.57(17) . . ?
P2 N2 Y1 94.06(12) . . ?
Si2 N2 Y1 127.10(14) . . ?
N2 Si2 C29 112.59(19) . . ?
N2 Si2 C31 113.18(19) . . ?
C29 Si2 C31 109.6(3) . . ?
N2 Si2 C30 106.47(17) . . ?
C29 Si2 C30 107.4(3) . . ?
C31 Si2 C30 107.3(2) . . ?
Si3 C32 Y1 127.54(18) . . ?
C32 Si3 C35 109.6(2) . . ?
C32 Si3 C33 115.03(19) . . ?
C35 Si3 C33 107.0(2) . . ?
C32 Si3 C34 109.9(2) . . ?
C35 Si3 C34 109.9(2) . . ?
C33 Si3 C34 105.3(2) . . ?
C39 O1 C36 106.5(3) . . ?
C39 O1 Y1 121.4(2) . . ?
C36 O1 Y1 132.0(2) . . ?
O1 C36 C37 105.4(3) . . ?
C36 C37 C38 107.7(5) . . ?
C37 C38 C39 97.4(4) . . ?
O1 C39 C38 108.3(5) . . ?

loop_
_geom_bond_atom_site_label_1
_geom_bond_atom_site_label_2
_geom_bond_distance
_geom_bond_site_symmetry_2
_geom_bond_publ_flag
Y1 N2 2.311(3) . ?
Y1 O1 2.337(2) . ?
Y1 N1 2.337(3) . ?
Y1 C1 2.406(3) . ?
Y1 C32 2.408(3) . ?
C1 P2 1.662(3) . ?
C1 P1 1.672(3) . ?
P1 N1 1.627(3) . ?
P1 C8 1.825(3) . ?
P1 C2 1.827(3) . ?
C2 C3 1.383(5) . ?
C2 C7 1.390(5) . ?
C3 C4 1.391(5) . ?
C4 C5 1.372(5) . ?
C5 C6 1.374(5) . ?
C6 C7 1.383(5) . ?
C8 C13 1.381(5) . ?
C8 C9 1.399(5) . ?
C9 C10 1.383(5) . ?
C10 C11 1.373(6) . ?
C11 C12 1.392(5) . ?
C12 C13 1.379(5) . ?
P2 N2 1.629(3) . ?
P2 C14 1.814(4) . ?
P2 C20 1.818(3) . ?
C14 C19 1.388(5) . ?
C14 C15 1.402(5) . ?
C15 C16 1.391(5) . ?
C16 C17 1.350(7) . ?
C17 C18 1.383(7) . ?
C18 C19 1.373(6) . ?
C20 C21 1.379(4) . ?
C20 C25 1.392(5) . ?
C21 C22 1.388(5) . ?
C22 C23 1.369(5) . ?
C23 C24 1.368(5) . ?
C24 C25 1.377(5) . ?
N1 Si1 1.727(3) . ?
Si1 C26 1.846(4) . ?
Si1 C27 1.853(5) . ?
Si1 C28 1.866(5) . ?
N2 Si2 1.716(3) . ?
Si2 C29 1.838(5) . ?
Si2 C31 1.857(4) . ?
Si2 C30 1.868(5) . ?
C32 Si3 1.821(4) . ?
Si3 C35 1.872(5) . ?
Si3 C33 1.874(4) . ?
Si3 C34 1.878(5) . ?
O1 C39 1.430(5) . ?
O1 C36 1.458(4) . ?
C36 C37 1.468(6) . ?
C37 C38 1.496(2) . ?
C38 C39 1.504(2) . ?
